data_1503463
loop_
_publ_author_name
'Long, Christophe'
'Beck, Jos\'ephine'
'Cantagrel, Fr\'ed\'eric'
'Marcourt, Laurence'
'Vendier, Laure'
'David, Bruno'
'Plisson, Fabien'
'Derguini, Fadila'
'Vandenberghe, Isabelle'
'Aussagues, Yannick'
'Ausseil, Fr\'ed\'eric'
'Lavaud, Catherine'
'Sautel, Fran\,cois'
'Massiot, Georges'

_publ_section_title
;
 Proteasome Inhibitors from Neoboutonia melleri.
;
_journal_issue 1
_journal_name_full 'Journal of natural products'
_journal_page_first 34
_journal_page_last 47
_journal_paper_doi 10.1021/np200441h
_journal_volume 75
_journal_year 2012
_chemical_absolute_configuration unk
_chemical_compound_source 'synthesis as described'
_chemical_formula_moiety 'C41 H53 N1 O8'
_chemical_formula_sum 'C41 H53 N O8'
_chemical_formula_weight 687.84
_chemical_name_systematic
;
 ?
;
_space_group_IT_number 19
_symmetry_cell_setting orthorhombic
_symmetry_Int_Tables_number 19
_symmetry_space_group_name_Hall 'P 2ac 2ab'
_symmetry_space_group_name_H-M 'P 21 21 21'
_atom_sites_solution_hydrogens geom
_atom_sites_solution_primary direct
_atom_sites_solution_secondary difmap
_cell_angle_alpha 90
_cell_angle_beta 90
_cell_angle_gamma 90
_cell_formula_units_Z 4
_cell_length_a 11.5565(7)
_cell_length_b 14.6892(10)
_cell_length_c 22.0210(15)
_cell_measurement_reflns_used 9897
_cell_measurement_temperature 180(2)
_cell_measurement_theta_max 28.22
_cell_measurement_theta_min 2.24
_cell_measurement_wavelength 0.71073
_cell_volume 3738.2(4)
_computing_cell_refinement 'Bruker SMART'
_computing_data_collection 'Bruker SMART'
_computing_data_reduction 'Bruker SAINT'
_computing_molecular_graphics 'Ortep-3 for Windows (Farrugia, 1997)'
_computing_publication_material 'WinGX publication routines (Farrugia, 1999)'
_computing_structure_refinement 'SHELXL-97 (Sheldrick, 2008)'
_computing_structure_solution 'SHELXS-86 (Sheldrick, 1986)'
_diffrn_ambient_temperature 180(2)
_diffrn_measured_fraction_theta_full 0.996
_diffrn_measured_fraction_theta_max 0.996
_diffrn_measurement_device_type 'Bruker Kappa APEX II'
_diffrn_measurement_method \w-\f
_diffrn_radiation_monochromator graphite
_diffrn_radiation_source 'fine-focus sealed tube'
_diffrn_radiation_type MoK\a
_diffrn_radiation_wavelength 0.71073
_diffrn_reflns_av_R_equivalents 0.0333
_diffrn_reflns_av_unetI/netI 0.0223
_diffrn_reflns_limit_h_max 17
_diffrn_reflns_limit_h_min -16
_diffrn_reflns_limit_k_max 20
_diffrn_reflns_limit_k_min -21
_diffrn_reflns_limit_l_max 32
_diffrn_reflns_limit_l_min -32
_diffrn_reflns_number 78314
_diffrn_reflns_theta_full 31.79
_diffrn_reflns_theta_max 31.79
_diffrn_reflns_theta_min 2.31
_diffrn_standards_decay_% 0
_diffrn_standards_interval_count 0
_diffrn_standards_interval_time 0
_diffrn_standards_number 0
_exptl_absorpt_coefficient_mu 0.084
_exptl_absorpt_correction_T_max 0.991
_exptl_absorpt_correction_T_min 0.932
_exptl_absorpt_correction_type multi-scan
_exptl_absorpt_process_details
;
        [c.f. r.h. blessing, acta cryst. (1995), a51, 33-38]
;
_exptl_crystal_colour colourless
_exptl_crystal_density_diffrn 1.222
_exptl_crystal_density_method 'not measured'
_exptl_crystal_description parallelepiped
_exptl_crystal_F_000 1480
_exptl_crystal_size_max 0.35
_exptl_crystal_size_mid 0.2
_exptl_crystal_size_min 0.08
_refine_diff_density_max 0.267
_refine_diff_density_min -0.239
_refine_diff_density_rms 0.044
_refine_ls_extinction_method none
_refine_ls_goodness_of_fit_ref 1.033
_refine_ls_hydrogen_treatment mixed
_refine_ls_matrix_type full
_refine_ls_number_parameters 465
_refine_ls_number_reflns 6975
_refine_ls_number_restraints 6
_refine_ls_restrained_S_all 11.218
_refine_ls_R_factor_all 0.0558
_refine_ls_R_factor_gt 0.0394
_refine_ls_shift/su_max 0
_refine_ls_shift/su_mean 0
_refine_ls_structure_factor_coef Fsqd
_refine_ls_weighting_details 'calc w=1/[\s^2^(Fo^2^)+(0.0627P)^2^+0.4589P] where P=(Fo^2^+2Fc^2^)/3'
_refine_ls_weighting_scheme calc
_refine_ls_wR_factor_gt 0.0972
_refine_ls_wR_factor_ref 0.1086
_reflns_number_gt 5755
_reflns_number_total 6975
_reflns_threshold_expression >2\s(I)
_cod_data_source_file np200441h_si_002.cif
_cod_data_source_block pfabre241108
_cod_database_code 1503463

loop_
_symmetry_equiv_pos_as_xyz
'x, y, z'
'x+1/2, -y+1/2, -z'
'-x, y+1/2, -z+1/2'
'-x+1/2, -y, z+1/2'

loop_
_atom_site_label
_atom_site_type_symbol
_atom_site_fract_x
_atom_site_fract_y
_atom_site_fract_z
_atom_site_U_iso_or_equiv
_atom_site_adp_type
_atom_site_occupancy
_atom_site_symmetry_multiplicity
_atom_site_calc_flag
_atom_site_refinement_flags
C1 C -0.0493(15) -0.1314(12) -0.0340(8) 0.026(3) Uani 1 1 d .
H1 H -0.1105 -0.0967 -0.017 0.032 Uiso 1 1 calc R
C2 C -0.0674(16) -0.1748(13) -0.0868(9) 0.028(4) Uani 1 1 d .
H2 H -0.1375 -0.1646 -0.1082 0.034 Uiso 1 1 calc R
C3 C 0.0179(16) -0.2373(12) -0.1121(8) 0.026(3) Uani 1 1 d .
C4 C 0.1300(16) -0.2503(11) -0.0767(9) 0.026(3) Uani 1 1 d .
H4 H 0.1135 -0.297 -0.0448 0.031 Uiso 1 1 calc R
C5 C 0.1621(15) -0.1617(11) -0.0429(8) 0.023(3) Uani 1 1 d .
H5 H 0.1717 -0.1123 -0.0737 0.028 Uiso 1 1 calc R
C6 C 0.2758(15) -0.1709(12) -0.0079(9) 0.030(4) Uani 1 1 d .
H6A H 0.3394 -0.1794 -0.0375 0.036 Uiso 1 1 calc R
H6B H 0.2719 -0.2264 0.0175 0.036 Uiso 1 1 calc R
C7 C 0.3057(15) -0.0896(13) 0.0331(9) 0.029(4) Uani 1 1 d .
H7A H 0.3515 -0.046 0.0087 0.034 Uiso 1 1 calc R
H7B H 0.3568 -0.1121 0.0659 0.034 Uiso 1 1 calc R
C8 C 0.2049(14) -0.0355(12) 0.0635(8) 0.023(3) Uani 1 1 d .
H8 H 0.2199 -0.0365 0.1082 0.028 Uiso 1 1 calc R
C9 C 0.0834(15) -0.0755(11) 0.0541(8) 0.024(3) Uani 1 1 d .
C10 C 0.0620(14) -0.1358(11) -0.0014(8) 0.023(3) Uani 1 1 d .
C11 C -0.0142(16) -0.0170(13) 0.0795(9) 0.028(4) Uani 1 1 d .
H11A H -0.016 -0.0249 0.1241 0.033 Uiso 1 1 calc R
H11B H -0.0884 -0.0406 0.0633 0.033 Uiso 1 1 calc R
C12 C -0.0078(14) 0.0863(12) 0.0655(8) 0.024(3) Uani 1 1 d .
H12A H -0.0233 0.0968 0.0218 0.029 Uiso 1 1 calc RD
H12B H -0.0673 0.119 0.0893 0.029 Uiso 1 1 calc RD
C13 C 0.1126(14) 0.1223(11) 0.0819(7) 0.021(3) Uani 1 1 d .
C14 C 0.2041(14) 0.0662(11) 0.0442(7) 0.021(3) Uani 1 1 d .
C15 C 0.3165(14) 0.1183(12) 0.0578(8) 0.024(3) Uani 1 1 d .
H15A H 0.3736 0.1094 0.0249 0.028 Uiso 1 1 calc R
H15B H 0.3509 0.0974 0.0966 0.028 Uiso 1 1 calc R
C16 C 0.2799(14) 0.2194(12) 0.0621(8) 0.022(3) Uani 1 1 d .
H16 H 0.3098 0.254 0.0263 0.027 Uiso 1 1 calc R
C17 C 0.1451(14) 0.2218(11) 0.0631(7) 0.021(3) Uani 1 1 d .
H17 H 0.1199 0.2289 0.0199 0.025 Uiso 1 1 calc R
C18 C 0.1306(16) 0.1141(13) 0.1514(8) 0.027(3) Uani 1 1 d .
H18A H 0.0746 0.1531 0.1725 0.04 Uiso 1 1 calc R
H18B H 0.2093 0.1334 0.1618 0.04 Uiso 1 1 calc R
H18C H 0.1192 0.0507 0.1639 0.04 Uiso 1 1 calc R
C19 C 0.0630(17) -0.1760(13) 0.0630(9) 0.029(4) Uani 1 1 d .
H19A H -0.012 -0.1951 0.0807 0.035 Uiso 1 1 calc R
H19B H 0.1299 -0.2142 0.0748 0.035 Uiso 1 1 calc R
C20 C 0.0931(15) 0.3035(11) 0.0981(8) 0.023(3) Uani 1 1 d .
H20 H 0.1195 0.2996 0.1413 0.028 Uiso 1 1 calc R
C21 C -0.0400(16) 0.3016(13) 0.0977(9) 0.030(4) Uani 1 1 d .
H21A H -0.0674 0.2874 0.0566 0.045 Uiso 1 1 calc R
H21B H -0.0698 0.3612 0.1101 0.045 Uiso 1 1 calc R
H21C H -0.0676 0.255 0.126 0.045 Uiso 1 1 calc R
C22 C 0.1403(15) 0.3930(12) 0.0708(8) 0.025(3) Uani 1 1 d .
H22 H 0.2268 0.3911 0.0709 0.03 Uiso 1 1 calc R
C23 C 0.0998(17) 0.4759(12) 0.1069(9) 0.028(4) Uani 1 1 d .
C24 C 0.1723(17) 0.5068(12) 0.1594(9) 0.028(4) Uani 1 1 d .
C25 C 0.1072(18) 0.5533(14) 0.2106(9) 0.032(4) Uani 1 1 d .
H25 H 0.0334 0.5188 0.2162 0.039 Uiso 1 1 calc R
C26 C 0.0735(18) 0.6509(14) 0.1943(11) 0.037(5) Uani 1 1 d .
H26A H 0.0346 0.6521 0.1542 0.045 Uiso 1 1 calc R
H26B H 0.019 0.6753 0.2249 0.045 Uiso 1 1 calc R
C27 C 0.172(3) 0.550(2) 0.2712(10) 0.051(6) Uani 1 1 d .
H27A H 0.1898 0.4861 0.2812 0.077 Uiso 1 1 calc R
H27B H 0.1227 0.5755 0.3032 0.077 Uiso 1 1 calc R
H27C H 0.2435 0.5846 0.2682 0.077 Uiso 1 1 calc R
C28 C 0.2261(18) -0.2895(13) -0.1166(10) 0.034(4) Uani 1 1 d .
H28A H 0.1932 -0.3346 -0.1445 0.051 Uiso 1 1 calc R
H28B H 0.2845 -0.3187 -0.0909 0.051 Uiso 1 1 calc R
H28C H 0.2621 -0.2404 -0.14 0.051 Uiso 1 1 calc R
C29 C 0.1824(15) 0.0722(12) -0.0253(7) 0.023(3) Uani 1 1 d .
H29A H 0.1797 0.1362 -0.0377 0.035 Uiso 1 1 calc R
H29B H 0.1087 0.0428 -0.0352 0.035 Uiso 1 1 calc R
H29C H 0.2453 0.0412 -0.0469 0.035 Uiso 1 1 calc R
C31 C 0.4384(17) 0.2743(13) 0.1212(9) 0.030(4) Uani 1 1 d .
C32 C 0.475(2) 0.3108(17) 0.1817(11) 0.045(6) Uani 1 1 d .
H32A H 0.5251 0.2661 0.202 0.068 Uiso 1 1 calc R
H32B H 0.4068 0.3223 0.2068 0.068 Uiso 1 1 calc R
H32C H 0.5182 0.3677 0.1759 0.068 Uiso 1 1 calc R
C33 C 0.1489(17) 0.4657(14) -0.0239(9) 0.032(4) Uani 1 1 d .
C34 C 0.111(2) 0.4626(18) -0.0888(10) 0.045(5) Uani 1 1 d .
H34A H 0.0374 0.4949 -0.0932 0.067 Uiso 1 1 calc R
H34B H 0.1013 0.399 -0.1014 0.067 Uiso 1 1 calc R
H34C H 0.1698 0.4917 -0.1144 0.067 Uiso 1 1 calc R
C35 C 0.1675(18) 0.7910(13) 0.2167(9) 0.031(4) Uani 1 1 d .
C36 C 0.2952(16) 0.9220(12) 0.2360(8) 0.026(3) Uani 1 1 d .
C37 C 0.2270(18) 0.9645(14) 0.2799(9) 0.032(4) Uani 1 1 d .
H37 H 0.1617 0.9341 0.2964 0.039 Uiso 1 1 calc R
C38 C 0.255(2) 1.0519(16) 0.2993(10) 0.039(5) Uani 1 1 d .
H38 H 0.2079 1.0813 0.3286 0.047 Uiso 1 1 calc R
C39 C 0.351(2) 1.0965(15) 0.2766(10) 0.041(5) Uani 1 1 d .
H39 H 0.3699 1.1562 0.2901 0.049 Uiso 1 1 calc R
C40 C 0.421(2) 1.0534(15) 0.2340(10) 0.037(4) Uani 1 1 d .
H40 H 0.4874 1.0835 0.2188 0.045 Uiso 1 1 calc R
C41 C 0.3934(18) 0.9662(13) 0.2133(9) 0.031(4) Uani 1 1 d .
H41 H 0.441 0.937 0.184 0.037 Uiso 1 1 calc R
N1 N 0.2720(14) 0.8331(11) 0.2141(8) 0.030(3) Uani 1 1 d .
H1A H 0.3298 0.8029 0.1976 0.036 Uiso 1 1 calc R
O1 O -0.0030(13) -0.2805(10) -0.1588(7) 0.036(3) Uani 1 1 d .
O2 O 0.3233(11) 0.2598(9) 0.1186(6) 0.027(3) Uani 1 1 d .
O3 O 0.5023(14) 0.2587(13) 0.0798(8) 0.048(4) Uani 1 1 d .
O4 O 0.0999(11) 0.3989(9) 0.0088(6) 0.027(3) Uani 1 1 d .
O5 O 0.2144(15) 0.5209(12) -0.0028(8) 0.047(4) Uani 1 1 d .
O6 O 0.0077(14) 0.5126(11) 0.0956(8) 0.042(4) Uani 1 1 d .
O7 O 0.1774(13) 0.7066(10) 0.1924(7) 0.036(3) Uani 1 1 d .
O8 O 0.0790(14) 0.8217(12) 0.2369(10) 0.053(5) Uani 1 1 d .
C30 C 0.2862(18) 0.4976(15) 0.1575(11) 0.037(4) Uani 1 1 d D
H30B H 0.340(18) 0.518(17) 0.188(8) 0.045 Uiso 1 1 d D
H30A H 0.330(18) 0.478(18) 0.129(8) 0.045 Uiso 1 1 d D

loop_
_atom_site_aniso_label
_atom_site_aniso_U_11
_atom_site_aniso_U_22
_atom_site_aniso_U_33
_atom_site_aniso_U_23
_atom_site_aniso_U_13
_atom_site_aniso_U_12
C1 0.020(7) 0.026(8) 0.034(9) 0.002(7) -0.001(6) 0.000(6)
C2 0.022(7) 0.028(8) 0.035(9) 0.003(7) -0.006(7) -0.002(7)
C3 0.025(8) 0.021(7) 0.032(8) 0.004(6) -0.003(7) -0.006(6)
C4 0.025(8) 0.018(7) 0.034(9) 0.001(6) -0.004(7) 0.000(6)
C5 0.021(7) 0.020(7) 0.029(8) 0.000(6) -0.003(6) 0.001(6)
C6 0.022(8) 0.025(8) 0.042(10) -0.005(7) -0.008(7) 0.005(7)
C7 0.021(7) 0.028(8) 0.038(10) -0.003(7) -0.005(7) 0.001(7)
C8 0.020(7) 0.024(7) 0.024(7) 0.002(6) -0.003(6) -0.001(6)
C9 0.023(7) 0.022(7) 0.027(8) 0.002(6) 0.000(6) -0.002(6)
C10 0.021(7) 0.021(7) 0.026(8) 0.003(6) -0.002(6) -0.001(6)
C11 0.023(7) 0.030(8) 0.031(9) -0.001(7) 0.005(7) -0.005(7)
C12 0.019(7) 0.028(8) 0.024(7) -0.002(6) 0.001(6) -0.003(6)
C13 0.019(6) 0.025(7) 0.019(7) -0.001(6) 0.000(5) -0.001(6)
C14 0.018(7) 0.023(7) 0.020(7) 0.000(6) -0.002(5) -0.001(6)
C15 0.019(7) 0.025(8) 0.027(8) -0.002(6) -0.001(6) 0.000(6)
C16 0.020(7) 0.025(7) 0.021(7) -0.003(6) -0.001(6) -0.002(6)
C17 0.019(7) 0.024(7) 0.019(7) -0.001(6) 0.000(6) -0.001(6)
C18 0.028(8) 0.032(9) 0.021(7) 0.000(6) 0.001(6) -0.002(7)
C19 0.032(9) 0.025(8) 0.031(9) 0.008(7) -0.001(7) -0.004(7)
C20 0.024(7) 0.023(7) 0.023(8) -0.002(6) 0.001(6) 0.000(6)
C21 0.024(8) 0.029(9) 0.037(10) -0.003(7) 0.004(7) 0.001(7)
C22 0.024(7) 0.025(8) 0.025(8) -0.003(6) -0.004(6) 0.000(6)
C23 0.028(8) 0.025(8) 0.032(9) -0.003(7) -0.002(7) 0.000(7)
C24 0.033(9) 0.021(7) 0.029(9) -0.001(6) -0.002(7) -0.004(7)
C25 0.036(9) 0.032(9) 0.029(9) -0.003(7) 0.007(8) -0.009(8)
C26 0.031(9) 0.031(10) 0.049(12) -0.012(9) 0.009(9) -0.004(8)
C27 0.066(16) 0.061(15) 0.028(10) -0.002(10) 0.003(10) -0.008(13)
C28 0.032(9) 0.027(9) 0.044(11) -0.006(8) -0.002(8) 0.006(8)
C29 0.026(8) 0.023(7) 0.021(7) -0.002(6) 0.000(6) -0.001(6)
C31 0.028(8) 0.026(8) 0.037(10) -0.002(7) -0.006(7) -0.005(7)
C32 0.040(11) 0.047(12) 0.049(13) -0.012(10) -0.020(10) -0.004(10)
C33 0.025(8) 0.036(9) 0.036(10) 0.005(8) 0.000(7) -0.005(8)
C34 0.045(12) 0.057(14) 0.033(10) 0.011(10) -0.002(9) -0.015(11)
C35 0.032(9) 0.027(9) 0.033(9) -0.007(7) 0.001(7) 0.001(7)
C36 0.031(8) 0.023(7) 0.025(8) 0.000(6) -0.005(7) 0.003(7)
C37 0.036(10) 0.032(9) 0.029(9) -0.005(7) 0.000(8) 0.000(8)
C38 0.046(12) 0.037(11) 0.034(10) -0.013(8) -0.002(9) 0.001(9)
C39 0.050(12) 0.033(10) 0.041(11) -0.010(9) -0.008(10) -0.005(10)
C40 0.040(11) 0.033(10) 0.039(11) 0.000(8) -0.005(9) -0.006(9)
C41 0.033(9) 0.028(8) 0.031(9) -0.001(7) -0.001(7) 0.000(8)
N1 0.031(8) 0.024(7) 0.036(8) -0.004(6) 0.005(6) 0.002(6)
O1 0.035(7) 0.036(7) 0.039(7) -0.008(6) -0.006(6) -0.005(6)
O2 0.024(6) 0.032(6) 0.026(6) -0.008(5) -0.004(5) -0.002(5)
O3 0.028(7) 0.063(11) 0.053(10) -0.012(8) 0.005(7) -0.014(7)
O4 0.027(6) 0.029(6) 0.024(6) 0.001(5) -0.002(5) -0.005(5)
O5 0.043(9) 0.048(9) 0.050(9) 0.011(8) -0.011(8) -0.023(8)
O6 0.035(7) 0.038(8) 0.054(9) -0.014(7) -0.012(7) 0.011(7)
O7 0.034(7) 0.027(7) 0.049(8) -0.012(6) 0.011(6) -0.004(6)
O8 0.032(8) 0.044(9) 0.083(13) -0.030(9) 0.011(8) -0.002(7)
C30 0.033(9) 0.037(10) 0.041(11) -0.011(9) -0.006(9) -0.001(9)

loop_
_atom_type_symbol
_atom_type_description
_atom_type_scat_dispersion_real
_atom_type_scat_dispersion_imag
_atom_type_scat_source
C C 0.0033 0 'International Tables Vol C Tables 4.2.6.8 and 6.1.1.4'
H H 0 0 'International Tables Vol C Tables 4.2.6.8 and 6.1.1.4'
N N 0.0061 0 'International Tables Vol C Tables 4.2.6.8 and 6.1.1.4'
O O 0.0106 0 'International Tables Vol C Tables 4.2.6.8 and 6.1.1.4'

loop_
_geom_angle_atom_site_label_1
_geom_angle_atom_site_label_2
_geom_angle_atom_site_label_3
_geom_angle
C2 C1 C10 122.5(17)
C2 C1 H1 118.8
C10 C1 H1 118.8
C1 C2 C3 121.6(17)
C1 C2 H2 119.2
C3 C2 H2 119.2
O1 C3 C2 120.7(17)
O1 C3 C4 121.9(17)
C2 C3 C4 117.3(16)
C3 C4 C28 111.8(16)
C3 C4 C5 110.2(14)
C28 C4 C5 114.9(15)
C3 C4 H4 106.5
C28 C4 H4 106.5
C5 C4 H4 106.5
C10 C5 C6 112.0(14)
C10 C5 C4 108.6(14)
C6 C5 C4 112.0(14)
C10 C5 H5 108.1
C6 C5 H5 108.1
C4 C5 H5 108.1
C5 C6 C7 114.9(14)
C5 C6 H6A 108.6
C7 C6 H6A 108.6
C5 C6 H6B 108.6
C7 C6 H6B 108.6
H6A C6 H6B 107.5
C6 C7 C8 118.6(14)
C6 C7 H7A 107.7
C8 C7 H7A 107.7
C6 C7 H7B 107.7
C8 C7 H7B 107.7
H7A C7 H7B 107.1
C9 C8 C14 109.0(13)
C9 C8 C7 115.5(14)
C14 C8 C7 112.1(14)
C9 C8 H8 106.6
C14 C8 H8 106.6
C7 C8 H8 106.6
C19 C9 C11 112.9(15)
C19 C9 C10 60.8(11)
C11 C9 C10 119.9(15)
C19 C9 C8 120.1(15)
C11 C9 C8 114.3(14)
C10 C9 C8 118.4(14)
C1 C10 C5 112.5(14)
C1 C10 C9 120.3(15)
C5 C10 C9 120.1(14)
C1 C10 C19 118.1(15)
C5 C10 C19 116.9(14)
C9 C10 C19 58.9(11)
C9 C11 C12 116.4(14)
C9 C11 H11A 108.2
C12 C11 H11A 108.2
C9 C11 H11B 108.2
C12 C11 H11B 108.2
H11A C11 H11B 107.3
C13 C12 C11 109.6(14)
C13 C12 H12A 109.8
C11 C12 H12A 109.8
C13 C12 H12B 109.8
C11 C12 H12B 109.8
H12A C12 H12B 108.2
C12 C13 C18 109.1(14)
C12 C13 C17 118.6(14)
C18 C13 C17 107.6(13)
C12 C13 C14 107.7(13)
C18 C13 C14 112.9(14)
C17 C13 C14 100.8(12)
C15 C14 C29 107.5(14)
C15 C14 C8 114.8(13)
C29 C14 C8 109.0(13)
C15 C14 C13 101.7(12)
C29 C14 C13 112.4(13)
C8 C14 C13 111.3(13)
C14 C15 C16 105.0(13)
C14 C15 H15A 110.8
C16 C15 H15A 110.8
C14 C15 H15B 110.8
C16 C15 H15B 110.8
H15A C15 H15B 108.8
O2 C16 C15 110.3(14)
O2 C16 C17 108.8(13)
C15 C16 C17 107.2(14)
O2 C16 H16 110.2
C15 C16 H16 110.2
C17 C16 H16 110.2
C20 C17 C16 114.3(14)
C20 C17 C13 119.9(13)
C16 C17 C13 102.9(13)
C20 C17 H17 106.3
C16 C17 H17 106.3
C13 C17 H17 106.3
C13 C18 H18A 109.5
C13 C18 H18B 109.5
H18A C18 H18B 109.5
C13 C18 H18C 109.5
H18A C18 H18C 109.5
H18B C18 H18C 109.5
C9 C19 C10 60.3(11)
C9 C19 H19A 117.7
C10 C19 H19A 117.7
C9 C19 H19B 117.7
C10 C19 H19B 117.7
H19A C19 H19B 114.9
C21 C20 C22 111.4(15)
C21 C20 C17 111.8(14)
C22 C20 C17 109.2(13)
C21 C20 H20 108.1
C22 C20 H20 108.1
C17 C20 H20 108.1
C20 C21 H21A 109.5
C20 C21 H21B 109.5
H21A C21 H21B 109.5
C20 C21 H21C 109.5
H21A C21 H21C 109.5
H21B C21 H21C 109.5
O4 C22 C23 110.2(14)
O4 C22 C20 107.7(13)
C23 C22 C20 111.5(14)
O4 C22 H22 109.1
C23 C22 H22 109.1
C20 C22 H22 109.1
O6 C23 C24 120.8(17)
O6 C23 C22 120.9(17)
C24 C23 C22 118.1(16)
C30 C24 C23 120.1(19)
C30 C24 C25 124.2(19)
C23 C24 C25 115.6(17)
C24 C25 C26 112.0(16)
C24 C25 C27 113.0(19)
C26 C25 C27 111.3(19)
C24 C25 H25 106.7
C26 C25 H25 106.7
C27 C25 H25 106.7
O7 C26 C25 108.8(17)
O7 C26 H26A 109.9
C25 C26 H26A 109.9
O7 C26 H26B 109.9
C25 C26 H26B 109.9
H26A C26 H26B 108.3
C25 C27 H27A 109.5
C25 C27 H27B 109.5
H27A C27 H27B 109.5
C25 C27 H27C 109.5
H27A C27 H27C 109.5
H27B C27 H27C 109.5
C4 C28 H28A 109.5
C4 C28 H28B 109.5
H28A C28 H28B 109.5
C4 C28 H28C 109.5
H28A C28 H28C 109.5
H28B C28 H28C 109.5
C14 C29 H29A 109.5
C14 C29 H29B 109.5
H29A C29 H29B 109.5
C14 C29 H29C 109.5
H29A C29 H29C 109.5
H29B C29 H29C 109.5
O3 C31 O2 123.1(18)
O3 C31 C32 124.8(19)
O2 C31 C32 112.1(19)
C31 C32 H32A 109.5
C31 C32 H32B 109.5
H32A C32 H32B 109.5
C31 C32 H32C 109.5
H32A C32 H32C 109.5
H32B C32 H32C 109.5
O5 C33 O4 123.4(19)
O5 C33 C34 125.1(19)
O4 C33 C34 111.5(17)
C33 C34 H34A 109.5
C33 C34 H34B 109.5
H34A C34 H34B 109.5
C33 C34 H34C 109.5
H34A C34 H34C 109.5
H34B C34 H34C 109.5
O8 C35 O7 124.1(19)
O8 C35 N1 127.0(18)
O7 C35 N1 109.0(16)
C37 C36 C41 119.8(18)
C37 C36 N1 122.8(18)
C41 C36 N1 117.3(17)
C38 C37 C36 120(2)
C38 C37 H37 120.2
C36 C37 H37 120.2
C39 C38 C37 121(2)
C39 C38 H38 119.5
C37 C38 H38 119.5
C38 C39 C40 120(2)
C38 C39 H39 120.2
C40 C39 H39 120.2
C39 C40 C41 121(2)
C39 C40 H40 119.7
C41 C40 H40 119.7
C40 C41 C36 119.5(19)
C40 C41 H41 120.3
C36 C41 H41 120.3
C35 N1 C36 125.0(16)
C35 N1 H1A 117.5
C36 N1 H1A 117.5
C31 O2 C16 116.0(14)
C33 O4 C22 114.5(14)
C35 O7 C26 115.7(15)
C24 C30 H30B 126(10)
C24 C30 H30A 130(10)
H30B C30 H30A 103(10)

loop_
_geom_bond_atom_site_label_1
_geom_bond_atom_site_label_2
_geom_bond_distance
C1 C2 1.34(3)
C1 C10 1.47(2)
C1 H1 0.95
C2 C3 1.46(3)
C2 H2 0.95
C3 O1 1.23(2)
C3 C4 1.52(2)
C4 C28 1.53(3)
C4 C5 1.55(2)
C4 H4 1
C5 C10 1.52(2)
C5 C6 1.53(2)
C5 H5 1
C6 C7 1.54(3)
C6 H6A 0.99
C6 H6B 0.99
C7 C8 1.56(2)
C7 H7A 0.99
C7 H7B 0.99
C8 C9 1.54(2)
C8 C14 1.55(2)
C8 H8 1
C9 C19 1.51(2)
C9 C11 1.52(2)
C9 C10 1.53(2)
C10 C19 1.54(2)
C11 C12 1.55(3)
C11 H11A 0.99
C11 H11B 0.99
C12 C13 1.53(2)
C12 H12A 0.99
C12 H12B 0.99
C13 C18 1.55(2)
C13 C17 1.56(2)
C13 C14 1.58(2)
C14 C15 1.54(2)
C14 C29 1.55(2)
C15 C16 1.55(2)
C15 H15A 0.99
C15 H15B 0.99
C16 O2 1.47(2)
C16 C17 1.56(2)
C16 H16 1
C17 C20 1.55(2)
C17 H17 1
C18 H18A 0.98
C18 H18B 0.98
C18 H18C 0.98
C19 H19A 0.99
C19 H19B 0.99
C20 C21 1.54(2)
C20 C22 1.55(2)
C20 H20 1
C21 H21A 0.98
C21 H21B 0.98
C21 H21C 0.98
C22 O4 1.45(2)
C22 C23 1.53(2)
C22 H22 1
C23 O6 1.22(2)
C23 C24 1.50(3)
C24 C30 1.32(3)
C24 C25 1.52(3)
C25 C26 1.53(3)
C25 C27 1.53(3)
C25 H25 1
C26 O7 1.45(2)
C26 H26A 0.99
C26 H26B 0.99
C27 H27A 0.98
C27 H27B 0.98
C27 H27C 0.98
C28 H28A 0.98
C28 H28B 0.98
C28 H28C 0.98
C29 H29A 0.98
C29 H29B 0.98
C29 H29C 0.98
C31 O3 1.20(3)
C31 O2 1.35(2)
C31 C32 1.50(3)
C32 H32A 0.98
C32 H32B 0.98
C32 H32C 0.98
C33 O5 1.20(3)
C33 O4 1.34(2)
C33 C34 1.49(3)
C34 H34A 0.98
C34 H34B 0.98
C34 H34C 0.98
C35 O8 1.20(2)
C35 O7 1.36(2)
C35 N1 1.36(3)
C36 C37 1.39(3)
C36 C41 1.40(3)
C36 N1 1.42(2)
C37 C38 1.39(3)
C37 H37 0.95
C38 C39 1.38(3)
C38 H38 0.95
C39 C40 1.39(3)
C39 H39 0.95
C40 C41 1.40(3)
C40 H40 0.95
C41 H41 0.95
N1 H1A 0.88
C30 H30B 0.96(10)
C30 H30A 0.85(10)

loop_
_cod_related_entry_id
_cod_related_entry_database
_cod_related_entry_code
1 ChemSpider 28499308
